data_2232852
loop_
_publ_author_name
'Gotoh, Kazuma'
'Tahara, Yuki'
'Ishida, Hiroyuki'

_publ_section_title
;
 Morpholinium hydrogen chloranilate methanol monosolvate
;
_journal_issue 12
_journal_name_full 'Acta Crystallographica Section E'
_journal_page_first o3335
_journal_paper_doi 10.1107/S1600536811047891
_journal_volume 67
_journal_year 2011
_chemical_formula_iupac 'C4 H10 N O +, C6 H Cl2 O4 -, C H4 O'
_chemical_formula_moiety 'C4 H10 N O, C6 H Cl2 O4, C H4 O'
_chemical_formula_sum 'C11 H15 Cl2 N O6'
_chemical_formula_weight 328.15
_chemical_name_common
;
Morpholinium hydrogen chloranilate methanol monosolvate
;
_chemical_name_systematic
;
Morpholin-1-ium 2,5-dichloro-4-hydroxy-3,6-dioxocyclohexa-1,4-dien-1-olate
methanol monosolvate
;
_space_group_IT_number 2
_symmetry_cell_setting triclinic
_symmetry_space_group_name_Hall '-P 1'
_symmetry_space_group_name_H-M 'P -1'
_atom_sites_solution_hydrogens geom
_atom_sites_solution_primary direct
_atom_sites_solution_secondary difmap
_cell_angle_alpha 107.8089(7)
_cell_angle_beta 107.5510(7)
_cell_angle_gamma 110.2398(7)
_cell_formula_units_Z 2
_cell_length_a 9.11845(17)
_cell_length_b 9.39881(17)
_cell_length_c 9.96935(18)
_cell_measurement_reflns_used 16546
_cell_measurement_temperature 170.0(10)
_cell_measurement_theta_max 30.1
_cell_measurement_theta_min 3.6
_cell_volume 679.25(2)
_computing_cell_refinement 'PROCESS-AUTO (Rigaku/MSC, 2004)'
_computing_data_collection 'PROCESS-AUTO (Rigaku/MSC, 2004)'
_computing_data_reduction 'CrystalStructure (Rigaku/MSC, 2004)'
_computing_molecular_graphics 'ORTEP-3 (Farrugia, 1997)'
_computing_publication_material 'SHELXL97 (Sheldrick, 2008) and PLATON (Spek, 2009)'
_computing_structure_refinement 'SHELXL97 (Sheldrick, 2008)'
_computing_structure_solution 'SHELXS97 (Sheldrick, 2008)'
_diffrn_ambient_temperature 170.0(10)
_diffrn_detector_area_resol_mean 10.00
_diffrn_measured_fraction_theta_full 0.997
_diffrn_measured_fraction_theta_max 0.997
_diffrn_measurement_device_type 'Rigaku R-AXIS RAPID II'
_diffrn_measurement_method \w
_diffrn_radiation_type 'Mo K\a'
_diffrn_radiation_wavelength 0.71075
_diffrn_reflns_av_R_equivalents 0.0251
_diffrn_reflns_av_sigmaI/netI 0.0161
_diffrn_reflns_limit_h_max 12
_diffrn_reflns_limit_h_min -12
_diffrn_reflns_limit_k_max 13
_diffrn_reflns_limit_k_min -13
_diffrn_reflns_limit_l_max 14
_diffrn_reflns_limit_l_min -14
_diffrn_reflns_number 17817
_diffrn_reflns_theta_full 29.99
_diffrn_reflns_theta_max 29.99
_exptl_absorpt_coefficient_mu 0.502
_exptl_absorpt_correction_T_max 0.860
_exptl_absorpt_correction_T_min 0.817
_exptl_absorpt_correction_type numerical
_exptl_absorpt_process_details
;
(NUMABS; Higashi, 1999)
;
_exptl_crystal_colour brown
_exptl_crystal_density_diffrn 1.604
_exptl_crystal_density_method 'not measured'
_exptl_crystal_description block
_exptl_crystal_F_000 340.00
_exptl_crystal_size_max 0.45
_exptl_crystal_size_mid 0.41
_exptl_crystal_size_min 0.30
_refine_diff_density_max 0.511
_refine_diff_density_min -0.276
_refine_ls_extinction_method none
_refine_ls_goodness_of_fit_ref 1.080
_refine_ls_hydrogen_treatment mixed
_refine_ls_matrix_type full
_refine_ls_number_parameters 197
_refine_ls_number_reflns 3928
_refine_ls_number_restraints 0
_refine_ls_restrained_S_all 1.080
_refine_ls_R_factor_all 0.0318
_refine_ls_R_factor_gt 0.0265
_refine_ls_shift/su_max 0.001
_refine_ls_shift/su_mean 0.000
_refine_ls_structure_factor_coef Fsqd
_refine_ls_weighting_details 'calc w=1/[\s^2^(Fo^2^)+(0.0459P)^2^+0.1482P] where P=(Fo^2^+2Fc^2^)/3'
_refine_ls_weighting_scheme calc
_refine_ls_wR_factor_gt 0.0749
_refine_ls_wR_factor_ref 0.0774
_reflns_number_gt 3636
_reflns_number_total 3928
_reflns_threshold_expression >2sigma(I)
_cod_data_source_file lh5377.cif
_cod_data_source_block I
_cod_original_formula_sum 'C11 H15 Cl2 N O6 '
_cod_database_code 2232852
_cod_database_fobs_code 2232852

loop_
_symmetry_equiv_pos_site_id
_symmetry_equiv_pos_as_xyz
1 +X,+Y,+Z
2 -X,-Y,-Z

loop_
_atom_site_type_symbol
_atom_site_label
_atom_site_fract_x
_atom_site_fract_y
_atom_site_fract_z
_atom_site_U_iso_or_equiv
_atom_site_adp_type
_atom_site_calc_flag
_atom_site_refinement_flags
_atom_site_occupancy
_atom_site_symmetry_multiplicity
Cl Cl1 1.01275(3) 0.30381(3) 0.86968(3) 0.02809(7) Uani d . 1 1
Cl Cl2 0.20309(3) 0.06793(3) 0.53010(3) 0.02191(7) Uani d . 1 1
O O1 0.71379(10) 0.00021(10) 0.82390(9) 0.02629(15) Uani d . 1 1
O O2 0.84595(9) 0.45763(9) 0.70404(9) 0.02291(14) Uani d . 1 1
O O3 0.50528(8) 0.35907(8) 0.55923(8) 0.01801(13) Uani d . 1 1
O O4 0.37147(9) -0.10742(9) 0.67309(9) 0.02464(15) Uani d . 1 1
O O5 0.58600(10) 0.31839(10) -0.00604(8) 0.02641(15) Uani d . 1 1
O O6 0.80802(9) 0.70163(9) 0.66544(10) 0.02655(16) Uani d . 1 1
N N1 0.52494(12) 0.35047(11) 0.26136(10) 0.02167(16) Uani d . 1 1
C C1 0.67022(12) 0.08381(11) 0.76387(10) 0.01785(16) Uani d . 1 1
C C2 0.79228(11) 0.23463(11) 0.77003(11) 0.01801(16) Uani d . 1 1
C C3 0.73479(11) 0.32094(10) 0.70050(10) 0.01635(15) Uani d . 1 1
C C4 0.54246(11) 0.26734(10) 0.61815(9) 0.01450(15) Uani d . 1 1
C C5 0.42266(11) 0.12427(11) 0.61394(10) 0.01582(15) Uani d . 1 1
C C6 0.47242(11) 0.02420(11) 0.67825(10) 0.01687(16) Uani d . 1 1
C C7 0.70652(13) 0.42900(12) 0.27855(11) 0.02421(18) Uani d . 1 1
H H7A 0.7887 0.4300 0.3706 0.029 Uiso calc R 1 1
H H7B 0.7451 0.5482 0.2962 0.029 Uiso calc R 1 1
C C8 0.70673(13) 0.32531(13) 0.12851(12) 0.02324(18) Uani d . 1 1
H H8A 0.8263 0.3774 0.1376 0.028 Uiso calc R 1 1
H H8B 0.6745 0.2081 0.1150 0.028 Uiso calc R 1 1
C C9 0.41236(13) 0.23401(14) -0.02607(12) 0.0271(2) Uani d . 1 1
H H9A 0.3830 0.1173 -0.0391 0.033 Uiso calc R 1 1
H H9B 0.3285 0.2242 -0.1231 0.033 Uiso calc R 1 1
C C10 0.39445(13) 0.33079(14) 0.11517(12) 0.02451(19) Uani d . 1 1
H H10A 0.4149 0.4445 0.1240 0.029 Uiso calc R 1 1
H H10B 0.2742 0.2678 0.1012 0.029 Uiso calc R 1 1
C C11 0.98148(13) 0.84290(14) 0.75821(14) 0.0311(2) Uani d . 1 1
H H11A 1.0434 0.8324 0.8508 0.047 Uiso calc R 1 1
H H11B 0.9754 0.9493 0.7933 0.047 Uiso calc R 1 1
H H11C 1.0448 0.8441 0.6943 0.047 Uiso calc R 1 1
H H1A 0.520(2) 0.414(2) 0.3435(19) 0.036(4) Uiso d . 1 1
H H1B 0.4968(19) 0.252(2) 0.2566(17) 0.032(4) Uiso d . 1 1
H H2 0.801(2) 0.512(2) 0.675(2) 0.052(5) Uiso d . 1 1
H H6 0.750(2) 0.718(2) 0.609(2) 0.041(4) Uiso d . 1 1

loop_
_atom_site_aniso_label
_atom_site_aniso_U_11
_atom_site_aniso_U_22
_atom_site_aniso_U_33
_atom_site_aniso_U_12
_atom_site_aniso_U_13
_atom_site_aniso_U_23
Cl1 0.01597(11) 0.02532(12) 0.03726(14) 0.00939(9) 0.00314(9) 0.01727(10)
Cl2 0.01479(10) 0.02700(12) 0.02709(12) 0.01005(8) 0.00953(8) 0.01609(9)
O1 0.0255(3) 0.0270(3) 0.0347(4) 0.0155(3) 0.0119(3) 0.0222(3)
O2 0.0153(3) 0.0180(3) 0.0339(4) 0.0068(2) 0.0065(3) 0.0162(3)
O3 0.0178(3) 0.0170(3) 0.0206(3) 0.0095(2) 0.0066(2) 0.0109(2)
O4 0.0229(3) 0.0235(3) 0.0338(4) 0.0104(3) 0.0144(3) 0.0198(3)
O5 0.0241(3) 0.0382(4) 0.0223(3) 0.0151(3) 0.0135(3) 0.0172(3)
O6 0.0189(3) 0.0227(3) 0.0357(4) 0.0082(3) 0.0056(3) 0.0194(3)
N1 0.0300(4) 0.0218(4) 0.0196(4) 0.0145(3) 0.0139(3) 0.0120(3)
C1 0.0194(4) 0.0179(4) 0.0189(4) 0.0104(3) 0.0084(3) 0.0103(3)
C2 0.0146(3) 0.0170(4) 0.0213(4) 0.0081(3) 0.0051(3) 0.0098(3)
C3 0.0149(3) 0.0146(3) 0.0176(4) 0.0069(3) 0.0054(3) 0.0073(3)
C4 0.0151(3) 0.0144(3) 0.0138(3) 0.0080(3) 0.0058(3) 0.0061(3)
C5 0.0136(3) 0.0175(4) 0.0174(4) 0.0079(3) 0.0068(3) 0.0091(3)
C6 0.0189(4) 0.0177(4) 0.0178(4) 0.0099(3) 0.0098(3) 0.0097(3)
C7 0.0239(4) 0.0213(4) 0.0209(4) 0.0078(3) 0.0067(3) 0.0091(3)
C8 0.0207(4) 0.0261(4) 0.0258(4) 0.0119(3) 0.0115(4) 0.0137(4)
C9 0.0212(4) 0.0362(5) 0.0194(4) 0.0123(4) 0.0092(4) 0.0096(4)
C10 0.0269(4) 0.0327(5) 0.0238(4) 0.0191(4) 0.0145(4) 0.0159(4)
C11 0.0194(4) 0.0250(5) 0.0430(6) 0.0080(4) 0.0068(4) 0.0192(4)

loop_
_atom_type_symbol
_atom_type_description
_atom_type_scat_dispersion_real
_atom_type_scat_dispersion_imag
_atom_type_scat_source
C C 0.0033 0.0016 'International Tables Vol C Tables 4.2.6.8 and 6.1.1.4'
H H 0.0000 0.0000 'International Tables Vol C Tables 4.2.6.8 and 6.1.1.4'
O O 0.0106 0.0060 'International Tables Vol C Tables 4.2.6.8 and 6.1.1.4'
N N 0.0061 0.0033 'International Tables Vol C Tables 4.2.6.8 and 6.1.1.4'
Cl Cl 0.1484 0.1585 'International Tables Vol C Tables 4.2.6.8 and 6.1.1.4'

loop_
_geom_angle_atom_site_label_1
_geom_angle_atom_site_label_2
_geom_angle_atom_site_label_3
_geom_angle
C3 O2 H2 113.5(13)
C9 O5 C8 109.92(7)
C11 O6 H6 111.7(13)
C10 N1 C7 111.68(7)
C10 N1 H1A 109.0(10)
C7 N1 H1A 109.8(10)
C10 N1 H1B 108.2(10)
C7 N1 H1B 109.5(10)
H1A N1 H1B 108.6(14)
O1 C1 C2 123.92(8)
O1 C1 C6 117.69(8)
C2 C1 C6 118.39(7)
C3 C2 C1 120.81(8)
C3 C2 Cl1 120.88(7)
C1 C2 Cl1 118.31(6)
O2 C3 C2 120.97(8)
O2 C3 C4 117.02(7)
C2 C3 C4 122.00(8)
O3 C4 C5 125.78(8)
O3 C4 C3 116.12(7)
C5 C4 C3 118.10(7)
C4 C5 C6 123.01(8)
C4 C5 Cl2 118.77(6)
C6 C5 Cl2 118.20(6)
O4 C6 C5 125.85(8)
O4 C6 C1 116.53(8)
C5 C6 C1 117.61(7)
N1 C7 C8 108.60(8)
N1 C7 H7A 110.0
C8 C7 H7A 110.0
N1 C7 H7B 110.0
C8 C7 H7B 110.0
H7A C7 H7B 108.4
O5 C8 C7 110.97(8)
O5 C8 H8A 109.4
C7 C8 H8A 109.4
O5 C8 H8B 109.4
C7 C8 H8B 109.4
H8A C8 H8B 108.0
O5 C9 C10 110.93(8)
O5 C9 H9A 109.5
C10 C9 H9A 109.5
O5 C9 H9B 109.5
C10 C9 H9B 109.5
H9A C9 H9B 108.0
N1 C10 C9 109.27(8)
N1 C10 H10A 109.8
C9 C10 H10A 109.8
N1 C10 H10B 109.8
C9 C10 H10B 109.8
H10A C10 H10B 108.3
O6 C11 H11A 109.5
O6 C11 H11B 109.5
H11A C11 H11B 109.5
O6 C11 H11C 109.5
H11A C11 H11C 109.5
H11B C11 H11C 109.5

loop_
_geom_bond_atom_site_label_1
_geom_bond_atom_site_label_2
_geom_bond_distance
Cl1 C2 1.7168(9)
Cl2 C5 1.7246(8)
O1 C1 1.2221(11)
O2 C3 1.3148(10)
O2 H2 0.825(19)
O3 C4 1.2630(10)
O4 C6 1.2349(11)
O5 C9 1.4211(12)
O5 C8 1.4219(12)
O6 C11 1.4260(12)
O6 H6 0.740(17)
N1 C10 1.4870(12)
N1 C7 1.4904(13)
N1 H1A 0.876(16)
N1 H1B 0.853(16)
C1 C2 1.4373(12)
C1 C6 1.5413(12)
C2 C3 1.3536(11)
C3 C4 1.5069(11)
C4 C5 1.3874(11)
C5 C6 1.4107(11)
C7 C8 1.5161(13)
C7 H7A 0.9900
C7 H7B 0.9900
C8 H8A 0.9900
C8 H8B 0.9900
C9 C10 1.5148(13)
C9 H9A 0.9900
C9 H9B 0.9900
C10 H10A 0.9900
C10 H10B 0.9900
C11 H11A 0.9800
C11 H11B 0.9800
C11 H11C 0.9800

loop_
_geom_hbond_atom_site_label_D
_geom_hbond_atom_site_label_H
_geom_hbond_atom_site_label_A
_geom_hbond_site_symmetry_A
_geom_hbond_distance_DH
_geom_hbond_distance_HA
_geom_hbond_distance_DA
_geom_hbond_angle_DHA
N1 H1A O3 . 0.878(18) 2.391(18) 3.0069(12) 127.5(16)
N1 H1A O3 2_666 0.878(18) 2.180(19) 2.9255(13) 142.5(16)
N1 H1B O1 2_656 0.852(19) 2.170(19) 2.9207(14) 146.9(17)
N1 H1B O4 2_656 0.852(19) 2.233(19) 2.9277(14) 138.7(16)
O2 H2 O3 . 0.82(2) 2.26(2) 2.6605(12) 110.6(16)
O2 H2 O6 . 0.82(2) 1.79(2) 2.5564(13) 153.4(19)
O6 H6 Cl2 2_666 0.742(19) 2.761(19) 3.3342(9) 136.0(18)
O6 H6 O3 2_666 0.742(19) 2.119(19) 2.7812(12) 149(2)
C8 H8A O2 2_766 0.99 2.51 3.4115(15) 152

loop_
_geom_torsion_atom_site_label_1
_geom_torsion_atom_site_label_2
_geom_torsion_atom_site_label_3
_geom_torsion_atom_site_label_4
_geom_torsion
O1 C1 C2 C3 179.84(9)
C6 C1 C2 C3 -0.87(13)
O1 C1 C2 Cl1 -0.89(13)
C6 C1 C2 Cl1 178.40(6)
C1 C2 C3 O2 -179.07(8)
Cl1 C2 C3 O2 1.68(13)
C1 C2 C3 C4 1.85(13)
Cl1 C2 C3 C4 -177.40(6)
O2 C3 C4 O3 0.18(11)
C2 C3 C4 O3 179.29(8)
O2 C3 C4 C5 -179.49(8)
C2 C3 C4 C5 -0.38(12)
O3 C4 C5 C6 178.14(8)
C3 C4 C5 C6 -2.22(12)
O3 C4 C5 Cl2 -3.25(12)
C3 C4 C5 Cl2 176.39(6)
C4 C5 C6 O4 -177.30(9)
Cl2 C5 C6 O4 4.08(13)
C4 C5 C6 C1 3.11(12)
Cl2 C5 C6 C1 -175.50(6)
O1 C1 C6 O4 -1.84(12)
C2 C1 C6 O4 178.82(8)
O1 C1 C6 C5 177.79(8)
C2 C1 C6 C5 -1.55(12)
C10 N1 C7 C8 -53.98(10)
C9 O5 C8 C7 -62.82(10)
N1 C7 C8 O5 58.10(10)
C8 O5 C9 C10 62.10(11)
C7 N1 C10 C9 53.70(11)
O5 C9 C10 N1 -57.15(11)

loop_
_cod_related_entry_id
_cod_related_entry_database
_cod_related_entry_code
1 ChemSpider 30657259
